data_2108481
loop_
_publ_author_name
'Hu, Yi-Chen'
'Bai, Chao'
'Hu, Huai-Ming'
'Li, Chuan-Ti'
'Zhang, Tian-Hua'
'Liu, Weisheng'

_publ_section_title
;
 Lanthanide coordination polymers based on designed bifunctional
 2-(2,2':6',2{^{\prime\prime}}-terpyridin-4'-yl)benzenesulfonate ligand:
 syntheses, structural diversity and highly tunable emission
;
_journal_coeditor_code UM5030SUP1
_journal_issue 5
_journal_name_full 'Acta Crystallographica Section B'
_journal_page_first
;
;
_journal_paper_doi 10.1107/S2052520619010047
_journal_volume 75
_journal_year 2019
_chemical_formula_moiety 'C26 H20 Eu N3 O7 S'
_chemical_formula_sum 'C26 H20 Eu N3 O7 S'
_chemical_formula_weight 670.47
_space_group_crystal_system monoclinic
_space_group_IT_number 14
_space_group_name_Hall '-P 2ybc'
_space_group_name_H-M_alt 'P 1 21/c 1'
_symmetry_space_group_name_Hall '-P 2ybc'
_symmetry_space_group_name_H-M 'P 1 21/c 1'
_atom_sites_solution_hydrogens geom
_audit_creation_method SHELXL-2014/7
_cell_angle_alpha 90
_cell_angle_beta 109.7630(10)
_cell_angle_gamma 90
_cell_formula_units_Z 4
_cell_length_a 13.9849(12)
_cell_length_b 13.1957(11)
_cell_length_c 15.1425(13)
_cell_measurement_reflns_used 5562
_cell_measurement_temperature 296(2)
_cell_measurement_theta_max 26.29
_cell_measurement_theta_min 2.31
_cell_volume 2629.8(4)
_computing_cell_refinement 'Bruker SAINT'
_computing_data_collection 'Bruker APEX2'
_computing_data_reduction 'Bruker SAINT'
_computing_molecular_graphics 'Bruker SHELXTL'
_computing_publication_material 'Bruker SHELXTL'
_computing_structure_refinement 'SHELXL-2014/7 (Sheldrick, 2014)'
_computing_structure_solution 'SHELXS-97 (Sheldrick, 2008)'
_diffrn_ambient_temperature 296(2)
_diffrn_measured_fraction_theta_full 0.998
_diffrn_measured_fraction_theta_max 0.998
_diffrn_measurement_device_type 'Bruker APEX-II CCD'
_diffrn_measurement_method '\f and \w scans'
_diffrn_radiation_type MoK\a
_diffrn_radiation_wavelength 0.71073
_diffrn_reflns_av_R_equivalents 0.0288
_diffrn_reflns_av_unetI/netI 0.0355
_diffrn_reflns_Laue_measured_fraction_full 0.998
_diffrn_reflns_Laue_measured_fraction_max 0.998
_diffrn_reflns_limit_h_max 11
_diffrn_reflns_limit_h_min -16
_diffrn_reflns_limit_k_max 15
_diffrn_reflns_limit_k_min -13
_diffrn_reflns_limit_l_max 16
_diffrn_reflns_limit_l_min -18
_diffrn_reflns_number 13035
_diffrn_reflns_point_group_measured_fraction_full 0.998
_diffrn_reflns_point_group_measured_fraction_max 0.998
_diffrn_reflns_theta_full 25.050
_diffrn_reflns_theta_max 25.050
_diffrn_reflns_theta_min 2.186
_exptl_absorpt_coefficient_mu 2.514
_exptl_absorpt_correction_T_max 0.742
_exptl_absorpt_correction_T_min 0.64
_exptl_absorpt_correction_type multi-scan
_exptl_absorpt_process_details sadabs
_exptl_crystal_colour yellow
_exptl_crystal_density_diffrn 1.693
_exptl_crystal_description block
_exptl_crystal_F_000 1328
_exptl_crystal_size_max 0.18
_exptl_crystal_size_mid 0.16
_exptl_crystal_size_min 0.12
_refine_diff_density_max 0.974
_refine_diff_density_min -0.418
_refine_diff_density_rms 0.086
_refine_ls_extinction_method none
_refine_ls_goodness_of_fit_ref 1.036
_refine_ls_hydrogen_treatment constr
_refine_ls_matrix_type full
_refine_ls_number_parameters 343
_refine_ls_number_reflns 4645
_refine_ls_number_restraints 0
_refine_ls_restrained_S_all 1.036
_refine_ls_R_factor_all 0.0331
_refine_ls_R_factor_gt 0.0244
_refine_ls_shift/su_max 0.003
_refine_ls_shift/su_mean 0.000
_refine_ls_structure_factor_coef Fsqd
_refine_ls_weighting_details 'w=1/[\s^2^(Fo^2^)+(0.0227P)^2^+2.2328P] where P=(Fo^2^+2Fc^2^)/3'
_refine_ls_weighting_scheme calc
_refine_ls_wR_factor_gt 0.0528
_refine_ls_wR_factor_ref 0.0565
_reflns_Friedel_coverage 0.000
_reflns_number_gt 3915
_reflns_number_total 4645
_reflns_threshold_expression 'I > 2\s(I)'
_cod_data_source_file um5030sup1.cif
_cod_data_source_block 1
_cod_database_code 2108481
_shelx_shelxl_version_number 2014/7
_shelx_space_group_comment
;
The symmetry employed for this shelxl refinement is uniquely defined
by the following loop, which should always be used as a source of
symmetry information in preference to the above space-group names.
They are only intended as comments.
;
_publcif_info_exptl_table_max_cols 4
_publcif_info_exptl_table_use_headnotes n

loop_
_space_group_symop_operation_xyz
'x, y, z'
'-x, y+1/2, -z+1/2'
'-x, -y, -z'
'x, -y-1/2, z-1/2'

loop_
_atom_site_label
_atom_site_type_symbol
_atom_site_fract_x
_atom_site_fract_y
_atom_site_fract_z
_atom_site_U_iso_or_equiv
_atom_site_adp_type
_atom_site_occupancy
_atom_site_site_symmetry_order
_atom_site_calc_flag
_atom_site_refinement_flags_posn
_atom_site_refinement_flags_adp
Eu1 Eu 0.63574(2) 0.42545(2) 0.53001(2) 0.01543(6) Uani 1 1 d . .
S1 S 0.88491(7) 0.17050(7) 0.19280(7) 0.0269(2) Uani 1 1 d . .
N1 N 0.7823(2) 0.5522(2) 0.5446(2) 0.0225(7) Uani 1 1 d . .
N2 N 0.7476(2) 0.3936(2) 0.42842(19) 0.0202(7) Uani 1 1 d . .
N3 N 0.6518(2) 0.2374(2) 0.4749(2) 0.0260(7) Uani 1 1 d . .
O1 O 0.77829(18) 0.13743(18) 0.15226(17) 0.0268(6) Uani 1 1 d . .
O2 O 0.9505(2) 0.1164(2) 0.1531(2) 0.0439(8) Uani 1 1 d . .
O3 O 0.9179(2) 0.1711(2) 0.29345(18) 0.0372(7) Uani 1 1 d . .
O4 O 0.5618(2) 0.31558(18) 0.61858(17) 0.0285(6) Uani 1 1 d . .
O5 O 0.4442(2) 0.42007(18) 0.53665(17) 0.0300(6) Uani 1 1 d . .
O6 O 0.36890(18) 0.03009(18) 0.84260(16) 0.0228(5) Uani 1 1 d . .
O7 O 0.5175(2) 0.1113(2) 0.87794(18) 0.0397(7) Uani 1 1 d . .
C1 C 0.8076(3) 0.6227(3) 0.6111(3) 0.0364(10) Uani 1 1 d . .
H1 H 0.7730 0.6236 0.6539 0.044 Uiso 1 1 calc R U
C2 C 0.8818(3) 0.6948(3) 0.6206(3) 0.0431(11) Uani 1 1 d . .
H2 H 0.8963 0.7433 0.6679 0.052 Uiso 1 1 calc R U
C3 C 0.9334(4) 0.6929(3) 0.5587(3) 0.0453(12) Uani 1 1 d . .
H3 H 0.9839 0.7403 0.5630 0.054 Uiso 1 1 calc R U
C4 C 0.9098(3) 0.6199(3) 0.4897(3) 0.0398(11) Uani 1 1 d . .
H4 H 0.9441 0.6177 0.4467 0.048 Uiso 1 1 calc R U
C5 C 0.8343(3) 0.5497(3) 0.4849(2) 0.0210(8) Uani 1 1 d . .
C6 C 0.8088(3) 0.4668(3) 0.4147(2) 0.0210(8) Uani 1 1 d . .
C7 C 0.8480(3) 0.4623(3) 0.3425(3) 0.0289(9) Uani 1 1 d . .
H7 H 0.8937 0.5115 0.3377 0.035 Uiso 1 1 calc R U
C8 C 0.8191(3) 0.3839(3) 0.2764(3) 0.0276(9) Uani 1 1 d . .
C9 C 0.7560(3) 0.3102(3) 0.2910(2) 0.0262(9) Uani 1 1 d . .
H9 H 0.7331 0.2580 0.2478 0.031 Uiso 1 1 calc R U
C10 C 0.7267(3) 0.3135(3) 0.3695(2) 0.0215(8) Uani 1 1 d . .
C11 C 0.6783(3) 0.2250(3) 0.3980(2) 0.0226(8) Uani 1 1 d . .
C12 C 0.6703(3) 0.1329(3) 0.3528(3) 0.0392(11) Uani 1 1 d . .
H12 H 0.6892 0.1265 0.2998 0.047 Uiso 1 1 calc R U
C13 C 0.6341(5) 0.0507(3) 0.3874(4) 0.0611(16) Uani 1 1 d . .
H13 H 0.6261 -0.0115 0.3569 0.073 Uiso 1 1 calc R U
C14 C 0.6102(5) 0.0614(3) 0.4668(4) 0.0604(15) Uani 1 1 d . .
H14 H 0.5885 0.0058 0.4927 0.072 Uiso 1 1 calc R U
C15 C 0.6181(4) 0.1553(3) 0.5086(3) 0.0419(11) Uani 1 1 d . .
H15 H 0.5996 0.1623 0.5618 0.050 Uiso 1 1 calc R U
C16 C 0.8546(3) 0.3852(3) 0.1943(3) 0.0315(9) Uani 1 1 d . .
C17 C 0.8608(4) 0.4786(3) 0.1549(3) 0.0480(13) Uani 1 1 d . .
H17 H 0.8457 0.5366 0.1825 0.058 Uiso 1 1 calc R U
C18 C 0.8889(4) 0.4890(4) 0.0754(3) 0.0598(15) Uani 1 1 d . .
H18 H 0.8920 0.5529 0.0507 0.072 Uiso 1 1 calc R U
C19 C 0.9117(4) 0.4052(4) 0.0340(3) 0.0547(14) Uani 1 1 d . .
H19 H 0.9285 0.4112 -0.0202 0.066 Uiso 1 1 calc R U
C20 C 0.9096(3) 0.3113(3) 0.0734(3) 0.0409(11) Uani 1 1 d . .
H20 H 0.9268 0.2544 0.0457 0.049 Uiso 1 1 calc R U
C21 C 0.8827(3) 0.2991(3) 0.1527(3) 0.0293(9) Uani 1 1 d . .
C22 C 0.4740(3) 0.3506(3) 0.5981(2) 0.0225(8) Uani 1 1 d . .
C23 C 0.4030(3) 0.3105(3) 0.6448(3) 0.0382(11) Uani 1 1 d . .
H23A H 0.3398 0.2909 0.5968 0.046 Uiso 1 1 calc R U
H23B H 0.3876 0.3644 0.6815 0.046 Uiso 1 1 calc R U
C24 C 0.4437(3) 0.2212(3) 0.7078(3) 0.0333(10) Uani 1 1 d . .
H24A H 0.5085 0.2401 0.7538 0.040 Uiso 1 1 calc R U
H24B H 0.4564 0.1666 0.6704 0.040 Uiso 1 1 calc R U
C25 C 0.3759(3) 0.1816(3) 0.7593(3) 0.0317(9) Uani 1 1 d . .
H25A H 0.3147 0.1540 0.7138 0.038 Uiso 1 1 calc R U
H25B H 0.3558 0.2379 0.7904 0.038 Uiso 1 1 calc R U
C26 C 0.4249(3) 0.1003(3) 0.8319(2) 0.0234(8) Uani 1 1 d . .

loop_
_atom_site_aniso_label
_atom_site_aniso_U_11
_atom_site_aniso_U_22
_atom_site_aniso_U_33
_atom_site_aniso_U_23
_atom_site_aniso_U_13
_atom_site_aniso_U_12
Eu1 0.01755(10) 0.01500(9) 0.01540(9) 0.00000(7) 0.00777(7) 0.00035(8)
S1 0.0208(5) 0.0326(5) 0.0293(5) -0.0091(4) 0.0112(4) -0.0056(4)
N1 0.0250(17) 0.0215(17) 0.0250(16) -0.0051(12) 0.0139(14) -0.0035(13)
N2 0.0225(16) 0.0189(15) 0.0208(15) -0.0026(12) 0.0094(13) -0.0023(13)
N3 0.0319(18) 0.0209(16) 0.0296(17) -0.0004(13) 0.0163(15) -0.0010(14)
O1 0.0219(14) 0.0301(14) 0.0279(14) -0.0071(11) 0.0078(12) -0.0075(12)
O2 0.0340(17) 0.0457(17) 0.062(2) -0.0103(15) 0.0293(16) 0.0014(15)
O3 0.0351(16) 0.0432(17) 0.0282(15) -0.0083(13) 0.0040(13) -0.0079(14)
O4 0.0288(15) 0.0266(14) 0.0359(15) 0.0102(12) 0.0184(13) 0.0049(12)
O5 0.0332(15) 0.0243(14) 0.0272(14) 0.0117(12) 0.0034(12) -0.0045(12)
O6 0.0239(13) 0.0237(13) 0.0213(13) 0.0029(10) 0.0082(11) -0.0053(12)
O7 0.0278(16) 0.0509(18) 0.0326(16) 0.0229(13) 0.0001(13) -0.0123(14)
C1 0.037(2) 0.046(3) 0.037(2) -0.017(2) 0.026(2) -0.013(2)
C2 0.045(3) 0.044(3) 0.047(3) -0.023(2) 0.024(2) -0.019(2)
C3 0.050(3) 0.045(3) 0.047(3) -0.017(2) 0.025(2) -0.028(2)
C4 0.045(3) 0.047(3) 0.038(2) -0.016(2) 0.028(2) -0.023(2)
C5 0.0203(19) 0.0192(19) 0.0242(19) -0.0037(14) 0.0086(16) -0.0032(15)
C6 0.0206(19) 0.0227(18) 0.0212(18) -0.0029(15) 0.0088(16) -0.0019(16)
C7 0.033(2) 0.026(2) 0.034(2) -0.0069(17) 0.0199(19) -0.0088(18)
C8 0.033(2) 0.029(2) 0.027(2) -0.0038(16) 0.0179(18) -0.0013(18)
C9 0.028(2) 0.027(2) 0.027(2) -0.0092(16) 0.0125(17) -0.0075(17)
C10 0.0183(18) 0.0230(19) 0.0235(19) -0.0044(15) 0.0076(16) 0.0013(16)
C11 0.024(2) 0.0212(19) 0.0224(19) 0.0018(15) 0.0081(16) -0.0003(16)
C12 0.057(3) 0.026(2) 0.043(3) -0.0108(19) 0.028(2) -0.011(2)
C13 0.104(5) 0.031(3) 0.068(4) -0.019(2) 0.054(3) -0.021(3)
C14 0.097(4) 0.024(3) 0.080(4) -0.001(2) 0.057(4) -0.016(3)
C15 0.064(3) 0.026(2) 0.050(3) 0.001(2) 0.038(3) -0.003(2)
C16 0.038(2) 0.035(2) 0.029(2) -0.0066(18) 0.0201(19) -0.0086(19)
C17 0.080(4) 0.030(2) 0.050(3) -0.007(2) 0.044(3) -0.015(2)
C18 0.103(5) 0.039(3) 0.056(3) -0.003(2) 0.052(3) -0.017(3)
C19 0.080(4) 0.056(3) 0.047(3) -0.005(2) 0.045(3) -0.018(3)
C20 0.047(3) 0.048(3) 0.039(2) -0.015(2) 0.031(2) -0.012(2)
C21 0.029(2) 0.034(2) 0.032(2) -0.0106(17) 0.0185(18) -0.0122(18)
C22 0.028(2) 0.0195(19) 0.0191(18) 0.0018(15) 0.0076(16) -0.0038(17)
C23 0.034(2) 0.044(3) 0.042(2) 0.024(2) 0.021(2) 0.008(2)
C24 0.030(2) 0.036(2) 0.035(2) 0.0179(18) 0.0116(19) 0.0013(19)
C25 0.029(2) 0.031(2) 0.037(2) 0.0160(18) 0.0144(19) 0.0028(18)
C26 0.027(2) 0.026(2) 0.0174(18) 0.0040(15) 0.0073(17) -0.0004(17)

loop_
_atom_type_symbol
_atom_type_description
_atom_type_scat_dispersion_real
_atom_type_scat_dispersion_imag
_atom_type_scat_source
C C 0.0033 0.0016 'International Tables Vol C Tables 4.2.6.8 and 6.1.1.4'
H H 0.0000 0.0000 'International Tables Vol C Tables 4.2.6.8 and 6.1.1.4'
N N 0.0061 0.0033 'International Tables Vol C Tables 4.2.6.8 and 6.1.1.4'
O O 0.0106 0.0060 'International Tables Vol C Tables 4.2.6.8 and 6.1.1.4'
Eu Eu -0.1578 3.6682 'International Tables Vol C Tables 4.2.6.8 and 6.1.1.4'
S S 0.1246 0.1234 'International Tables Vol C Tables 4.2.6.8 and 6.1.1.4'

loop_
_geom_angle_atom_site_label_1
_geom_angle_atom_site_label_2
_geom_angle_atom_site_label_3
_geom_angle
_geom_angle_site_symmetry_1
_geom_angle_site_symmetry_3
O1 Eu1 O5 141.57(9) 4_566 3_666
O1 Eu1 O7 144.04(9) 4_566 4_565
O5 Eu1 O7 72.06(9) 3_666 4_565
O1 Eu1 O6 79.44(8) 4_566 2_656
O5 Eu1 O6 73.17(8) 3_666 2_656
O7 Eu1 O6 134.17(8) 4_565 2_656
O1 Eu1 O4 76.23(9) 4_566 .
O5 Eu1 O4 121.24(9) 3_666 .
O7 Eu1 O4 97.24(10) 4_565 .
O6 Eu1 O4 76.51(8) 2_656 .
O1 Eu1 N2 83.61(9) 4_566 .
O5 Eu1 N2 100.35(9) 3_666 .
O7 Eu1 N2 75.68(9) 4_565 .
O6 Eu1 N2 139.88(9) 2_656 .
O4 Eu1 N2 133.69(8) . .
O1 Eu1 N1 74.16(9) 4_566 .
O5 Eu1 N1 74.25(9) 3_666 .
O7 Eu1 N1 118.83(10) 4_565 .
O6 Eu1 N1 78.20(9) 2_656 .
O4 Eu1 N1 143.92(9) . .
N2 Eu1 N1 62.21(9) . .
O1 Eu1 N3 77.25(9) 4_566 .
O5 Eu1 N3 138.24(9) 3_666 .
O7 Eu1 N3 67.11(9) 4_565 .
O6 Eu1 N3 145.36(8) 2_656 .
O4 Eu1 N3 73.30(9) . .
N2 Eu1 N3 61.68(9) . .
N1 Eu1 N3 118.75(9) . .
O1 Eu1 O5 122.88(8) 4_566 .
O5 Eu1 O5 73.15(9) 3_666 .
O7 Eu1 O5 70.14(9) 4_565 .
O6 Eu1 O5 71.88(8) 2_656 .
O4 Eu1 O5 49.83(8) . .
N2 Eu1 O5 145.58(8) . .
N1 Eu1 O5 140.72(8) . .
N3 Eu1 O5 100.19(9) . .
O1 Eu1 Eu1 144.58(6) 4_566 3_666
O5 Eu1 Eu1 39.37(6) 3_666 3_666
O7 Eu1 Eu1 66.16(6) 4_565 3_666
O6 Eu1 Eu1 68.02(6) 2_656 3_666
O4 Eu1 Eu1 82.75(6) . 3_666
N2 Eu1 Eu1 130.63(6) . 3_666
N1 Eu1 Eu1 110.82(6) . 3_666
N3 Eu1 Eu1 123.40(7) . 3_666
O5 Eu1 Eu1 33.78(5) . 3_666
O3 S1 O2 115.07(18) . .
O3 S1 O1 111.16(16) . .
O2 S1 O1 112.07(16) . .
O3 S1 C21 108.38(17) . .
O2 S1 C21 105.46(18) . .
O1 S1 C21 103.84(17) . .
C1 N1 C5 117.6(3) . .
C1 N1 Eu1 121.0(2) . .
C5 N1 Eu1 121.4(2) . .
C10 N2 C6 117.6(3) . .
C10 N2 Eu1 118.9(2) . .
C6 N2 Eu1 121.3(2) . .
C11 N3 C15 117.7(3) . .
C11 N3 Eu1 117.6(2) . .
C15 N3 Eu1 123.7(2) . .
S1 O1 Eu1 153.67(15) . 4_565
C22 O4 Eu1 102.0(2) . .
C22 O5 Eu1 156.7(2) . 3_666
C22 O5 Eu1 87.9(2) . .
Eu1 O5 Eu1 106.85(9) 3_666 .
C26 O6 Eu1 135.8(2) . 2_646
C26 O7 Eu1 139.5(2) . 4_566
N1 C1 C2 124.0(4) . .
N1 C1 H1 118.0 . .
C2 C1 H1 118.0 . .
C3 C2 C1 118.0(4) . .
C3 C2 H2 121.0 . .
C1 C2 H2 121.0 . .
C2 C3 C4 119.3(4) . .
C2 C3 H3 120.4 . .
C4 C3 H3 120.4 . .
C3 C4 C5 119.3(4) . .
C3 C4 H4 120.4 . .
C5 C4 H4 120.4 . .
N1 C5 C4 121.7(3) . .
N1 C5 C6 116.7(3) . .
C4 C5 C6 121.6(3) . .
N2 C6 C7 122.2(3) . .
N2 C6 C5 115.3(3) . .
C7 C6 C5 122.4(3) . .
C6 C7 C8 120.1(3) . .
C6 C7 H7 119.9 . .
C8 C7 H7 119.9 . .
C9 C8 C7 116.8(3) . .
C9 C8 C16 123.6(3) . .
C7 C8 C16 119.5(3) . .
C8 C9 C10 120.5(3) . .
C8 C9 H9 119.8 . .
C10 C9 H9 119.8 . .
N2 C10 C9 122.1(3) . .
N2 C10 C11 116.2(3) . .
C9 C10 C11 121.5(3) . .
N3 C11 C12 122.4(3) . .
N3 C11 C10 116.2(3) . .
C12 C11 C10 121.1(3) . .
C13 C12 C11 119.0(4) . .
C13 C12 H12 120.5 . .
C11 C12 H12 120.5 . .
C14 C13 C12 119.2(4) . .
C14 C13 H13 120.4 . .
C12 C13 H13 120.4 . .
C13 C14 C15 119.5(4) . .
C13 C14 H14 120.2 . .
C15 C14 H14 120.2 . .
N3 C15 C14 122.2(4) . .
N3 C15 H15 118.9 . .
C14 C15 H15 118.9 . .
C17 C16 C21 117.1(4) . .
C17 C16 C8 117.2(4) . .
C21 C16 C8 125.7(4) . .
C16 C17 C18 122.5(4) . .
C16 C17 H17 118.8 . .
C18 C17 H17 118.8 . .
C19 C18 C17 119.8(4) . .
C19 C18 H18 120.1 . .
C17 C18 H18 120.1 . .
C18 C19 C20 119.2(4) . .
C18 C19 H19 120.4 . .
C20 C19 H19 120.4 . .
C19 C20 C21 122.1(4) . .
C19 C20 H20 118.9 . .
C21 C20 H20 118.9 . .
C20 C21 C16 119.3(4) . .
C20 C21 S1 115.1(3) . .
C16 C21 S1 125.6(3) . .
O4 C22 O5 120.0(3) . .
O4 C22 C23 120.3(3) . .
O5 C22 C23 119.7(3) . .
C22 C23 C24 114.1(3) . .
C22 C23 H23A 108.7 . .
C24 C23 H23A 108.7 . .
C22 C23 H23B 108.7 . .
C24 C23 H23B 108.7 . .
H23A C23 H23B 107.6 . .
C23 C24 C25 115.5(3) . .
C23 C24 H24A 108.4 . .
C25 C24 H24A 108.4 . .
C23 C24 H24B 108.4 . .
C25 C24 H24B 108.4 . .
H24A C24 H24B 107.5 . .
C24 C25 C26 114.1(3) . .
C24 C25 H25A 108.7 . .
C26 C25 H25A 108.7 . .
C24 C25 H25B 108.7 . .
C26 C25 H25B 108.7 . .
H25A C25 H25B 107.6 . .
O7 C26 O6 125.7(3) . .
O7 C26 C25 116.6(3) . .
O6 C26 C25 117.6(3) . .

loop_
_geom_bond_atom_site_label_1
_geom_bond_atom_site_label_2
_geom_bond_distance
_geom_bond_site_symmetry_2
Eu1 O1 2.365(2) 4_566
Eu1 O5 2.379(2) 3_666
Eu1 O7 2.387(3) 4_565
Eu1 O6 2.391(2) 2_656
Eu1 O4 2.430(2) .
Eu1 N2 2.572(3) .
Eu1 N1 2.597(3) .
Eu1 N3 2.652(3) .
Eu1 O5 2.715(3) .
Eu1 Eu1 4.0961(4) 3_666
S1 O3 1.435(3) .
S1 O2 1.444(3) .
S1 O1 1.474(3) .
S1 C21 1.798(4) .
N1 C1 1.329(5) .
N1 C5 1.338(4) .
N2 C10 1.351(4) .
N2 C6 1.352(4) .
N3 C11 1.346(4) .
N3 C15 1.348(5) .
O1 Eu1 2.365(2) 4_565
O4 C22 1.249(4) .
O5 C22 1.272(4) .
O5 Eu1 2.379(2) 3_666
O6 C26 1.259(4) .
O6 Eu1 2.391(2) 2_646
O7 C26 1.255(4) .
O7 Eu1 2.387(3) 4_566
C1 C2 1.379(5) .
C1 H1 0.9300 .
C2 C3 1.363(6) .
C2 H2 0.9300 .
C3 C4 1.376(5) .
C3 H3 0.9300 .
C4 C5 1.388(5) .
C4 H4 0.9300 .
C5 C6 1.483(5) .
C6 C7 1.380(5) .
C7 C8 1.401(5) .
C7 H7 0.9300 .
C8 C9 1.381(5) .
C8 C16 1.486(5) .
C9 C10 1.382(5) .
C9 H9 0.9300 .
C10 C11 1.485(5) .
C11 C12 1.381(5) .
C12 C13 1.373(6) .
C12 H12 0.9300 .
C13 C14 1.360(6) .
C13 H13 0.9300 .
C14 C15 1.379(6) .
C14 H14 0.9300 .
C15 H15 0.9300 .
C16 C17 1.386(6) .
C16 C21 1.417(5) .
C17 C18 1.394(6) .
C17 H17 0.9300 .
C18 C19 1.360(6) .
C18 H18 0.9300 .
C19 C20 1.380(6) .
C19 H19 0.9300 .
C20 C21 1.385(5) .
C20 H20 0.9300 .
C22 C23 1.498(5) .
C23 C24 1.501(5) .
C23 H23A 0.9700 .
C23 H23B 0.9700 .
C24 C25 1.510(5) .
C24 H24A 0.9700 .
C24 H24B 0.9700 .
C25 C26 1.524(5) .
C25 H25A 0.9700 .
C25 H25B 0.9700 .

loop_
_geom_torsion_atom_site_label_1
_geom_torsion_atom_site_label_2
_geom_torsion_atom_site_label_3
_geom_torsion_atom_site_label_4
_geom_torsion
_geom_torsion_site_symmetry_1
_geom_torsion_site_symmetry_4
O3 S1 O1 Eu1 -161.9(3) . 4_565
O2 S1 O1 Eu1 -31.5(4) . 4_565
C21 S1 O1 Eu1 81.8(4) . 4_565
C5 N1 C1 C2 1.8(6) . .
Eu1 N1 C1 C2 -177.4(3) . .
N1 C1 C2 C3 -0.8(7) . .
C1 C2 C3 C4 0.0(7) . .
C2 C3 C4 C5 -0.3(7) . .
C1 N1 C5 C4 -2.1(6) . .
Eu1 N1 C5 C4 177.2(3) . .
C1 N1 C5 C6 176.6(3) . .
Eu1 N1 C5 C6 -4.1(4) . .
C3 C4 C5 N1 1.3(7) . .
C3 C4 C5 C6 -177.3(4) . .
C10 N2 C6 C7 1.1(5) . .
Eu1 N2 C6 C7 -162.2(3) . .
C10 N2 C6 C5 -176.4(3) . .
Eu1 N2 C6 C5 20.2(4) . .
N1 C5 C6 N2 -10.2(5) . .
C4 C5 C6 N2 168.5(4) . .
N1 C5 C6 C7 172.3(3) . .
C4 C5 C6 C7 -9.0(6) . .
N2 C6 C7 C8 4.5(6) . .
C5 C6 C7 C8 -178.1(4) . .
C6 C7 C8 C9 -3.9(6) . .
C6 C7 C8 C16 174.5(4) . .
C7 C8 C9 C10 -2.1(6) . .
C16 C8 C9 C10 179.5(4) . .
C6 N2 C10 C9 -7.4(5) . .
Eu1 N2 C10 C9 156.4(3) . .
C6 N2 C10 C11 167.4(3) . .
Eu1 N2 C10 C11 -28.8(4) . .
C8 C9 C10 N2 8.1(6) . .
C8 C9 C10 C11 -166.5(3) . .
C15 N3 C11 C12 1.1(6) . .
Eu1 N3 C11 C12 -167.5(3) . .
C15 N3 C11 C10 -172.9(3) . .
Eu1 N3 C11 C10 18.6(4) . .
N2 C10 C11 N3 5.9(5) . .
C9 C10 C11 N3 -179.2(3) . .
N2 C10 C11 C12 -168.1(4) . .
C9 C10 C11 C12 6.7(6) . .
N3 C11 C12 C13 0.0(7) . .
C10 C11 C12 C13 173.7(4) . .
C11 C12 C13 C14 -2.1(8) . .
C12 C13 C14 C15 3.0(9) . .
C11 N3 C15 C14 -0.2(7) . .
Eu1 N3 C15 C14 167.6(4) . .
C13 C14 C15 N3 -1.9(9) . .
C9 C8 C16 C17 141.5(4) . .
C7 C8 C16 C17 -36.8(6) . .
C9 C8 C16 C21 -38.5(6) . .
C7 C8 C16 C21 143.2(4) . .
C21 C16 C17 C18 2.8(7) . .
C8 C16 C17 C18 -177.2(5) . .
C16 C17 C18 C19 -0.2(8) . .
C17 C18 C19 C20 -2.0(9) . .
C18 C19 C20 C21 1.5(8) . .
C19 C20 C21 C16 1.2(7) . .
C19 C20 C21 S1 -179.9(4) . .
C17 C16 C21 C20 -3.2(6) . .
C8 C16 C21 C20 176.8(4) . .
C17 C16 C21 S1 178.0(3) . .
C8 C16 C21 S1 -1.9(6) . .
O3 S1 C21 C20 144.9(3) . .
O2 S1 C21 C20 21.1(4) . .
O1 S1 C21 C20 -96.9(3) . .
O3 S1 C21 C16 -36.3(4) . .
O2 S1 C21 C16 -160.0(4) . .
O1 S1 C21 C16 82.0(4) . .
Eu1 O4 C22 O5 6.1(4) . .
Eu1 O4 C22 C23 -174.6(3) . .
Eu1 O5 C22 O4 -135.7(5) 3_666 .
Eu1 O5 C22 O4 -5.4(3) . .
Eu1 O5 C22 C23 45.1(8) 3_666 .
Eu1 O5 C22 C23 175.4(3) . .
O4 C22 C23 C24 -5.7(6) . .
O5 C22 C23 C24 173.6(3) . .
C22 C23 C24 C25 177.5(4) . .
C23 C24 C25 C26 -172.5(4) . .
Eu1 O7 C26 O6 -29.2(7) 4_566 .
Eu1 O7 C26 C25 148.5(3) 4_566 .
Eu1 O6 C26 O7 28.9(6) 2_646 .
Eu1 O6 C26 C25 -148.8(3) 2_646 .
C24 C25 C26 O7 37.6(5) . .
C24 C25 C26 O6 -144.6(4) . .

_cod_database_fobs_code 2108481
